data_7203561
loop_
_publ_author_name
'Jones, Leigh F.'
'Camm, Kenneth D.'
'Kilner, Colin A.'
'Halcrow, Malcolm A.'

_publ_section_title
;
 Novel hydrogen bond network topologies in complexes of the ditopic
 ligand 5-amino-3-(pyrid-2-yl)-1H-pyrazole
;
_journal_issue 9
_journal_name_full CrystEngComm
_journal_page_first 719
_journal_paper_doi 10.1039/b609424d
_journal_volume 8
_journal_year 2006
_chemical_formula_moiety 'C16 H16 Cu N9 O3, N O3, 0.13[H 2 O]'
_chemical_formula_sum 'C16 H16.26 Cu N10 O6.13'
_chemical_formula_weight 510.27
_chemical_name_common
;
Nitrato-bis(5-amino-3-(pyrid-2-yl)pyrazole)copper(ii) nitrate
hydrate (0.5/0.13) (5.xH!2$O; x = 0.13)
;
_chemical_name_systematic
;
Nitrato-bis[5-amino-3-(pyrid-2-yl)pyrazole]copper(II) nitrate
hydrate (0.5/0.13) (5.xH~2~O; x = 0.13)
;
_space_group_IT_number 61
_symmetry_cell_setting orthorhombic
_symmetry_space_group_name_Hall '-P 2ac 2ab'
_symmetry_space_group_name_H-M 'P b c a'
_atom_sites_solution_hydrogens geom
_atom_sites_solution_primary direct
_atom_sites_solution_secondary difmap
_audit_creation_method SHELXL-97
_cell_angle_alpha 90.00
_cell_angle_beta 90.00
_cell_angle_gamma 90.00
_cell_formula_units_Z 16
_cell_length_a 14.3848(2)
_cell_length_b 16.2140(2)
_cell_length_c 34.3029(5)
_cell_measurement_reflns_used 63428
_cell_measurement_temperature 150(2)
_cell_measurement_theta_max 27.49
_cell_measurement_theta_min 2.51
_cell_volume 8000.64(19)
_computing_cell_refinement 'DENZO-SMN (Otwinowski & Minor, 1997)'
_computing_data_collection 'COLLECT (Nonius, 1999)'
_computing_data_reduction 'DENZO-SMN (Otwinowski & Minor, 1997)'
_computing_molecular_graphics 'ORTEX (McArdle, 1995)'
_computing_publication_material 'local program'
_computing_structure_refinement 'SHELXL-97 (Sheldrick, 1997)'
_computing_structure_solution 'SHELXS-97 (Sheldrick, 1990)'
_diffrn_ambient_temperature 150(2)
_diffrn_detector_area_resol_mean 9.091
_diffrn_measured_fraction_theta_full 0.998
_diffrn_measured_fraction_theta_max 0.998
_diffrn_measurement_device_type 'Nonius KappaCCD area detector diffractometer'
_diffrn_measurement_method '\w and \f scans'
_diffrn_radiation_monochromator graphite
_diffrn_radiation_source 'fine-focus sealed tube'
_diffrn_radiation_type MoK\a
_diffrn_radiation_wavelength 0.71073
_diffrn_reflns_av_R_equivalents 0.1130
_diffrn_reflns_av_sigmaI/netI 0.0844
_diffrn_reflns_limit_h_max 18
_diffrn_reflns_limit_h_min -18
_diffrn_reflns_limit_k_max 21
_diffrn_reflns_limit_k_min -21
_diffrn_reflns_limit_l_max 44
_diffrn_reflns_limit_l_min -44
_diffrn_reflns_number 63428
_diffrn_reflns_theta_full 27.49
_diffrn_reflns_theta_max 27.49
_diffrn_reflns_theta_min 2.51
_exptl_absorpt_coefficient_mu 1.154
_exptl_absorpt_correction_T_max 0.868
_exptl_absorpt_correction_T_min 0.693
_exptl_absorpt_correction_type multi-scan
_exptl_absorpt_process_details
;
Using multiple and symmetry-related data measurements via the program SORTAV
See R.H. Blessing, Acta Cryst (1995), A51, 33-38
;
_exptl_crystal_colour Turquoise
_exptl_crystal_density_diffrn 1.695
_exptl_crystal_density_method 'not measured'
_exptl_crystal_description Block
_exptl_crystal_F_000 4165
_exptl_crystal_size_max 0.32
_exptl_crystal_size_mid 0.26
_exptl_crystal_size_min 0.14
_refine_diff_density_max 0.653
_refine_diff_density_min -0.545
_refine_diff_density_rms 0.094
_refine_ls_extinction_method none
_refine_ls_goodness_of_fit_ref 1.010
_refine_ls_hydrogen_treatment mixed
_refine_ls_matrix_type full
_refine_ls_number_parameters 655
_refine_ls_number_reflns 9162
_refine_ls_number_restraints 30
_refine_ls_restrained_S_all 1.009
_refine_ls_R_factor_all 0.1364
_refine_ls_R_factor_gt 0.0576
_refine_ls_shift/su_max 0.001
_refine_ls_shift/su_mean 0.000
_refine_ls_structure_factor_coef Fsqd
_refine_ls_weighting_details 'calc w=1/[\s^2^(Fo^2^)+(0.0821P)^2^+0.0000P] where P=(Fo^2^+2Fc^2^)/3'
_refine_ls_weighting_scheme calc
_refine_ls_wR_factor_gt 0.1373
_refine_ls_wR_factor_ref 0.1661
_reflns_number_gt 4655
_reflns_number_total 9162
_reflns_threshold_expression >2sigma(I)
_cod_data_source_file b609424d.txt
_cod_data_source_block c:\datasets\leeds\lfj51f\lfj51f
_cod_depositor_comments
;
The following automatic conversions were performed:
'_symmetry_cell_setting' value 'Orthorhombic' changed to 'orthorhombic'
according to '/home/saulius/struct/CIF-dictionaries/cif_core.dic'
dictionary named 'cif_core.dic' version 2.4.1 from 2010-06-29.

Automatic conversion script
Id: cif_fix_enum 1527 2010-12-29 10:47:43Z saulius 
;
_cod_database_code 7203561

loop_
_symmetry_equiv_pos_as_xyz
'x, y, z'
'-x+1/2, -y, z+1/2'
'x+1/2, -y+1/2, -z'
'-x, y+1/2, -z+1/2'
'-x, -y, -z'
'x-1/2, y, -z-1/2'
'-x-1/2, y-1/2, z'
'x, -y-1/2, z-1/2'

loop_
_atom_site_label
_atom_site_type_symbol
_atom_site_fract_x
_atom_site_fract_y
_atom_site_fract_z
_atom_site_U_iso_or_equiv
_atom_site_adp_type
_atom_site_occupancy
_atom_site_symmetry_multiplicity
_atom_site_calc_flag
_atom_site_refinement_flags
_atom_site_disorder_assembly
_atom_site_disorder_group
Cu1A Cu 0.75197(4) 0.49650(4) 0.183905(15) 0.05576(19) Uani 1 1 d . . .
N2A N 0.7045(3) 0.3813(2) 0.16679(11) 0.0534(9) Uani 1 1 d . A .
C3A C 0.6904(3) 0.3526(3) 0.13075(14) 0.0613(12) Uani 1 1 d . . .
H3A H 0.7041 0.3872 0.1092 0.074 Uiso 1 1 calc R A .
C4A C 0.6567(3) 0.2746(3) 0.12387(15) 0.0678(14) Uani 1 1 d . A .
H4A H 0.6466 0.2565 0.0979 0.081 Uiso 1 1 calc R . .
C5A C 0.6378(3) 0.2234(3) 0.15431(16) 0.0656(13) Uani 1 1 d . . .
H5A H 0.6143 0.1695 0.1498 0.079 Uiso 1 1 calc R A .
C6A C 0.6534(3) 0.2512(3) 0.19174(15) 0.0601(13) Uani 1 1 d . A .
H6A H 0.6427 0.2162 0.2135 0.072 Uiso 1 1 calc R . .
C7A C 0.6847(3) 0.3300(3) 0.19690(14) 0.0523(11) Uani 1 1 d . . .
C8A C 0.6952(3) 0.3688(3) 0.23462(14) 0.0553(12) Uani 1 1 d . A .
N9A N 0.7203(3) 0.4478(2) 0.23507(10) 0.0570(10) Uani 1 1 d . A .
N10A N 0.7247(3) 0.4707(3) 0.27331(12) 0.0606(10) Uani 1 1 d D . .
H10A H 0.743(3) 0.5204(12) 0.2752(13) 0.057(4) Uiso 1 1 d D . .
C11A C 0.7020(3) 0.4042(4) 0.29613(15) 0.0646(13) Uani 1 1 d . A .
C12A C 0.6829(3) 0.3393(3) 0.27210(14) 0.0621(13) Uani 1 1 d . . .
H12A H 0.6650 0.2852 0.2796 0.074 Uiso 1 1 calc R A .
N13A N 0.6971(3) 0.4118(4) 0.33589(12) 0.0802(14) Uani 1 1 d D . .
H13A H 0.724(3) 0.4530(13) 0.3454(11) 0.057(4) Uiso 1 1 d D . .
H13B H 0.712(3) 0.3684(12) 0.3475(11) 0.057(4) Uiso 1 1 d D . .
N14A N 0.6477(2) 0.5895(2) 0.18155(10) 0.0506(9) Uani 1 1 d . A .
C15A C 0.5878(3) 0.6131(3) 0.20922(13) 0.0558(12) Uani 1 1 d . . .
H15A H 0.5865 0.5835 0.2331 0.067 Uiso 1 1 calc R A .
C16A C 0.5274(3) 0.6788(3) 0.20442(15) 0.0700(14) Uani 1 1 d . A .
H16A H 0.4839 0.6922 0.2242 0.084 Uiso 1 1 calc R . .
C17A C 0.5311(4) 0.7247(4) 0.17072(14) 0.0746(15) Uani 1 1 d . . .
H17A H 0.4933 0.7723 0.1677 0.090 Uiso 1 1 calc R A .
C18A C 0.5904(3) 0.7005(3) 0.14152(13) 0.0586(12) Uani 1 1 d . A .
H18A H 0.5925 0.7298 0.1176 0.070 Uiso 1 1 calc R . .
C19A C 0.6466(3) 0.6331(3) 0.14752(12) 0.0490(11) Uani 1 1 d . . .
C20A C 0.7137(3) 0.6019(3) 0.11891(12) 0.0456(10) Uani 1 1 d . A .
N21A N 0.7700(2) 0.5413(2) 0.13052(11) 0.0554(9) Uani 1 1 d . A .
N22A N 0.8308(3) 0.5288(2) 0.10070(11) 0.0575(10) Uani 1 1 d D . .
H22A H 0.872(2) 0.4928(19) 0.1019(12) 0.057(4) Uiso 1 1 d D . .
C23A C 0.8135(3) 0.5807(3) 0.07088(12) 0.0479(11) Uani 1 1 d . A .
C24A C 0.7379(3) 0.6281(3) 0.08170(12) 0.0472(10) Uani 1 1 d . . .
H24A H 0.7085 0.6699 0.0667 0.057 Uiso 1 1 calc R A .
N25A N 0.8690(3) 0.5838(2) 0.03885(11) 0.0584(10) Uani 1 1 d D . .
H25A H 0.896(3) 0.5389(15) 0.0346(10) 0.057(4) Uiso 1 1 d D . .
H25B H 0.844(3) 0.602(2) 0.0187(7) 0.057(4) Uiso 1 1 d D . .
N26A N 0.9375(3) 0.5149(4) 0.19837(13) 0.0738(13) Uani 1 1 d . . .
O27A O 0.8693(3) 0.5572(3) 0.20740(11) 0.1036(14) Uani 1 1 d . A .
O28A O 0.9230(3) 0.4513(3) 0.17973(17) 0.1261(18) Uani 1 1 d . A .
O29A O 1.0166(3) 0.5374(3) 0.20692(10) 0.1035(14) Uani 1 1 d . A .
N30A N 0.9358(18) 0.3364(12) 0.0309(5) 0.040(6) Uiso 0.26 1 d PD A 1
O31A O 0.9432(12) 0.3257(11) 0.0672(4) 0.082(5) Uiso 0.26 1 d PD A 1
O32A O 0.935(2) 0.4096(12) 0.0183(8) 0.057(8) Uiso 0.26 1 d PD A 1
O33A O 0.9077(16) 0.2786(12) 0.0103(6) 0.077(8) Uiso 0.26 1 d PD A 1
O34A O 1.0066(9) 0.4451(7) 0.1170(3) 0.071(3) Uiso 0.26 1 d P B 1
N30C N 0.9313(5) 0.3646(4) 0.03601(19) 0.0512(19) Uani 0.74 1 d PD C 2
O31C O 0.9215(4) 0.3701(3) 0.07178(14) 0.0736(15) Uani 0.74 1 d PD C 2
O32C O 0.9486(8) 0.4264(4) 0.0152(2) 0.057(2) Uani 0.74 1 d PD C 2
O33C O 0.9301(5) 0.2939(3) 0.01936(19) 0.0645(16) Uani 0.74 1 d PD C 2
Cu1B Cu 0.56645(3) 0.62585(3) -0.081490(14) 0.04469(17) Uani 1 1 d . . .
N2B N 0.4518(2) 0.62397(19) -0.04426(9) 0.0403(8) Uani 1 1 d . . .
C3B C 0.4033(3) 0.6879(2) -0.03024(11) 0.0454(10) Uani 1 1 d . A .
H3B H 0.4247 0.7424 -0.0351 0.054 Uiso 1 1 calc R . .
C4B C 0.3230(3) 0.6767(3) -0.00894(12) 0.0489(11) Uani 1 1 d . . .
H4B H 0.2890 0.7230 0.0003 0.059 Uiso 1 1 calc R A .
C5B C 0.2931(3) 0.5990(3) -0.00129(12) 0.0531(11) Uani 1 1 d . A .
H5B H 0.2379 0.5906 0.0134 0.064 Uiso 1 1 calc R . .
C6B C 0.3427(3) 0.5326(3) -0.01472(12) 0.0499(11) Uani 1 1 d . . .
H6B H 0.3230 0.4779 -0.0092 0.060 Uiso 1 1 calc R A .
C7B C 0.4217(3) 0.5469(2) -0.03648(11) 0.0402(9) Uani 1 1 d . A .
C8B C 0.4805(3) 0.4819(2) -0.05271(11) 0.0402(9) Uani 1 1 d . . .
N9B N 0.5482(2) 0.50721(19) -0.07633(9) 0.0458(9) Uani 1 1 d . A .
N10B N 0.5951(3) 0.4374(2) -0.08706(10) 0.0534(9) Uani 1 1 d D . .
H10B H 0.6460(17) 0.439(3) -0.0994(11) 0.057(4) Uiso 1 1 d D . .
C11B C 0.5540(3) 0.3700(2) -0.07093(12) 0.0494(11) Uani 1 1 d D A .
C12B C 0.4821(3) 0.3966(2) -0.04846(11) 0.0452(10) Uani 1 1 d . A .
H12B H 0.4415 0.3638 -0.0331 0.054 Uiso 1 1 calc R . .
N13B N 0.5908(3) 0.2939(2) -0.07755(11) 0.0642(11) Uani 1 1 d D . .
H13C H 0.625(2) 0.2841(11) -0.0969(8) 0.057(4) Uiso 1 1 d D . .
H13D H 0.568(2) 0.2506(6) -0.0685(10) 0.057(4) Uiso 1 1 d D . .
N14B N 0.5591(2) 0.6339(2) -0.14337(9) 0.0422(8) Uani 1 1 d . . .
C15B C 0.5474(3) 0.5728(3) -0.16907(12) 0.0470(10) Uani 1 1 d . A .
H15B H 0.5352 0.5189 -0.1596 0.056 Uiso 1 1 calc R . .
C16B C 0.5524(3) 0.5848(3) -0.20896(13) 0.0548(11) Uani 1 1 d . . .
H16B H 0.5415 0.5406 -0.2266 0.066 Uiso 1 1 calc R A .
C17B C 0.5738(3) 0.6631(3) -0.22239(12) 0.0556(12) Uani 1 1 d . A .
H17B H 0.5803 0.6731 -0.2495 0.067 Uiso 1 1 calc R . .
C18B C 0.5856(3) 0.7269(3) -0.19580(13) 0.0523(11) Uani 1 1 d . . .
H18B H 0.5997 0.7811 -0.2044 0.063 Uiso 1 1 calc R A .
C19B C 0.5763(3) 0.7097(2) -0.15663(12) 0.0430(10) Uani 1 1 d . A .
C20B C 0.5836(3) 0.7725(2) -0.12556(12) 0.0434(10) Uani 1 1 d . . .
N21B N 0.5782(2) 0.7444(2) -0.08925(10) 0.0456(9) Uani 1 1 d . A .
N22B N 0.5835(3) 0.8126(2) -0.06577(10) 0.0509(9) Uani 1 1 d D . .
H22B H 0.593(3) 0.803(3) -0.0419(5) 0.057(4) Uiso 1 1 d D . .
C23B C 0.5912(3) 0.8816(3) -0.08750(14) 0.0536(12) Uani 1 1 d . A .
C24B C 0.5910(3) 0.8583(3) -0.12634(13) 0.0505(11) Uani 1 1 d . A .
H24B H 0.5951 0.8931 -0.1486 0.061 Uiso 1 1 calc R . .
N25B N 0.6033(4) 0.9563(3) -0.06969(14) 0.0783(13) Uani 1 1 d D . .
H25C H 0.589(3) 0.968(3) -0.0466(5) 0.057(4) Uiso 1 1 d D . .
H25D H 0.567(2) 0.981(3) -0.0852(7) 0.057(4) Uiso 1 1 d D . .
N26B N 0.7500(3) 0.62846(19) -0.05268(11) 0.0446(8) Uani 1 1 d . A .
O27B O 0.7188(2) 0.60882(19) -0.08546(8) 0.0653(9) Uani 1 1 d . . .
O28B O 0.6946(2) 0.64876(18) -0.02672(9) 0.0614(8) Uani 1 1 d . . .
O29B O 0.8348(2) 0.62704(18) -0.04603(10) 0.0676(9) Uani 1 1 d . . .
N30B N 0.7108(3) 0.3625(3) -0.17077(13) 0.0630(11) Uani 1 1 d . . .
O31B O 0.7050(3) 0.4303(2) -0.15251(10) 0.0745(10) Uani 1 1 d . A .
O32B O 0.6926(2) 0.2967(2) -0.15377(10) 0.0699(9) Uani 1 1 d . A .
O33B O 0.7359(2) 0.3634(2) -0.20530(10) 0.0761(10) Uani 1 1 d . A .

loop_
_atom_site_aniso_label
_atom_site_aniso_U_11
_atom_site_aniso_U_22
_atom_site_aniso_U_33
_atom_site_aniso_U_23
_atom_site_aniso_U_13
_atom_site_aniso_U_12
Cu1A 0.0560(4) 0.0603(4) 0.0509(4) 0.0139(3) 0.0048(3) 0.0073(3)
N2A 0.058(2) 0.053(2) 0.049(2) 0.0070(19) -0.0037(19) 0.0100(19)
C3A 0.067(3) 0.059(3) 0.058(3) 0.005(2) -0.001(2) 0.014(3)
C4A 0.078(4) 0.057(3) 0.068(3) -0.009(3) -0.015(3) 0.016(3)
C5A 0.060(3) 0.053(3) 0.083(4) 0.001(3) -0.004(3) 0.008(2)
C6A 0.049(3) 0.057(3) 0.074(4) 0.010(3) 0.009(2) -0.004(2)
C7A 0.040(2) 0.058(3) 0.059(3) 0.009(2) 0.004(2) 0.004(2)
C8A 0.043(2) 0.065(3) 0.058(3) 0.017(3) 0.000(2) 0.000(2)
N9A 0.058(2) 0.068(3) 0.046(2) 0.011(2) 0.0046(18) 0.002(2)
N10A 0.060(2) 0.069(3) 0.053(3) 0.011(2) 0.000(2) 0.005(2)
C11A 0.052(3) 0.087(4) 0.055(3) 0.025(3) -0.006(2) 0.004(3)
C12A 0.054(3) 0.069(3) 0.063(3) 0.019(3) -0.002(2) -0.004(3)
N13A 0.076(3) 0.113(4) 0.052(3) 0.021(3) -0.004(2) -0.006(3)
N14A 0.051(2) 0.055(2) 0.046(2) -0.0008(18) 0.0047(18) 0.0003(18)
C15A 0.057(3) 0.068(3) 0.042(3) -0.007(2) 0.001(2) -0.007(2)
C16A 0.048(3) 0.098(4) 0.064(3) -0.015(3) -0.001(3) 0.010(3)
C17A 0.067(3) 0.101(4) 0.056(3) -0.011(3) -0.011(3) 0.031(3)
C18A 0.055(3) 0.070(3) 0.051(3) -0.007(2) -0.009(2) 0.022(2)
C19A 0.042(2) 0.062(3) 0.044(2) -0.003(2) -0.002(2) 0.002(2)
C20A 0.044(2) 0.046(3) 0.048(3) 0.001(2) 0.000(2) 0.004(2)
N21A 0.058(2) 0.052(2) 0.056(2) 0.0096(19) 0.0115(19) 0.0151(19)
N22A 0.059(2) 0.052(2) 0.062(2) 0.011(2) 0.019(2) 0.0182(19)
C23A 0.053(3) 0.044(3) 0.047(3) -0.005(2) 0.006(2) -0.006(2)
C24A 0.050(3) 0.045(3) 0.046(3) 0.000(2) -0.003(2) 0.000(2)
N25A 0.066(3) 0.057(3) 0.053(2) -0.006(2) 0.010(2) -0.003(2)
N26A 0.064(3) 0.096(4) 0.062(3) 0.034(3) -0.001(3) 0.017(3)
O27A 0.119(3) 0.101(3) 0.091(3) 0.034(2) 0.032(3) 0.025(3)
O28A 0.127(4) 0.089(4) 0.163(5) 0.002(3) -0.051(3) -0.002(3)
O29A 0.068(3) 0.175(4) 0.068(2) 0.021(3) -0.013(2) -0.031(3)
N30C 0.065(4) 0.030(4) 0.059(5) 0.000(3) -0.006(3) 0.014(4)
O31C 0.121(5) 0.048(3) 0.052(3) 0.002(2) 0.008(3) 0.017(3)
O32C 0.072(5) 0.037(3) 0.061(4) 0.001(3) 0.005(3) -0.008(3)
O33C 0.098(5) 0.027(3) 0.069(4) -0.005(3) -0.013(4) 0.007(3)
Cu1B 0.0561(3) 0.0346(3) 0.0433(3) 0.0009(2) 0.0045(2) -0.0011(2)
N2B 0.0502(19) 0.0341(19) 0.0366(18) 0.0014(15) -0.0024(15) -0.0006(16)
C3B 0.053(3) 0.036(2) 0.047(2) -0.0003(19) 0.000(2) 0.001(2)
C4B 0.048(2) 0.049(3) 0.050(3) -0.007(2) -0.002(2) 0.005(2)
C5B 0.048(3) 0.061(3) 0.050(3) -0.005(2) 0.002(2) -0.005(2)
C6B 0.053(3) 0.048(3) 0.049(3) 0.001(2) -0.005(2) -0.007(2)
C7B 0.048(2) 0.035(2) 0.037(2) 0.0028(18) -0.0051(19) -0.0020(19)
C8B 0.049(2) 0.035(2) 0.037(2) 0.0014(17) -0.004(2) -0.0020(19)
N9B 0.059(2) 0.0315(19) 0.047(2) -0.0002(16) 0.0057(17) 0.0051(16)
N10B 0.063(2) 0.047(2) 0.050(2) -0.0023(18) 0.0080(19) 0.007(2)
C11B 0.076(3) 0.030(2) 0.043(2) 0.0005(18) -0.015(2) 0.001(2)
C12B 0.059(3) 0.037(2) 0.040(2) 0.0054(18) -0.006(2) -0.001(2)
N13B 0.102(4) 0.035(2) 0.055(3) -0.0041(18) -0.005(2) 0.014(2)
N14B 0.0456(19) 0.039(2) 0.0415(19) -0.0004(16) 0.0007(15) 0.0026(16)
C15B 0.053(3) 0.042(2) 0.047(3) -0.001(2) 0.000(2) 0.006(2)
C16B 0.055(3) 0.061(3) 0.048(3) -0.011(2) -0.004(2) -0.001(2)
C17B 0.061(3) 0.067(3) 0.038(2) 0.006(2) 0.002(2) 0.009(2)
C18B 0.056(3) 0.053(3) 0.048(3) 0.011(2) 0.005(2) -0.004(2)
C19B 0.044(2) 0.040(2) 0.045(2) 0.007(2) 0.0014(19) 0.004(2)
C20B 0.042(2) 0.037(2) 0.051(3) 0.002(2) 0.001(2) -0.0008(18)
N21B 0.057(2) 0.0318(19) 0.047(2) -0.0036(16) 0.0034(16) -0.0059(16)
N22B 0.064(2) 0.042(2) 0.047(2) -0.0048(19) 0.004(2) -0.0123(18)
C23B 0.054(3) 0.038(3) 0.069(3) -0.005(2) 0.011(2) -0.007(2)
C24B 0.054(3) 0.040(3) 0.058(3) 0.008(2) 0.010(2) -0.004(2)
N25B 0.106(4) 0.051(3) 0.078(3) -0.013(2) 0.018(3) -0.016(3)
N26B 0.056(2) 0.0291(19) 0.049(2) 0.0059(16) -0.001(2) -0.0026(17)
O27B 0.092(2) 0.063(2) 0.0412(19) -0.0063(15) -0.0128(17) 0.0051(18)
O28B 0.074(2) 0.052(2) 0.0582(19) 0.0062(15) 0.0249(17) 0.0060(17)
O29B 0.054(2) 0.053(2) 0.096(3) -0.0026(17) -0.0096(18) -0.0021(16)
N30B 0.056(2) 0.076(3) 0.057(3) -0.006(3) -0.003(2) 0.013(2)
O31B 0.096(3) 0.061(2) 0.066(2) -0.0113(18) 0.0129(19) 0.023(2)
O32B 0.073(2) 0.072(3) 0.064(2) -0.0094(19) 0.0037(17) -0.002(2)
O33B 0.093(3) 0.081(3) 0.055(2) -0.0133(18) 0.0109(19) 0.0055(19)

loop_
_atom_type_symbol
_atom_type_description
_atom_type_scat_dispersion_real
_atom_type_scat_dispersion_imag
_atom_type_scat_source
C C 0.0033 0.0016 'International Tables Vol C Tables 4.2.6.8 and 6.1.1.4'
H H 0.0000 0.0000 'International Tables Vol C Tables 4.2.6.8 and 6.1.1.4'
N N 0.0061 0.0033 'International Tables Vol C Tables 4.2.6.8 and 6.1.1.4'
O O 0.0106 0.0060 'International Tables Vol C Tables 4.2.6.8 and 6.1.1.4'
Cu Cu 0.3201 1.2651 'International Tables Vol C Tables 4.2.6.8 and 6.1.1.4'

loop_
_geom_angle_atom_site_label_1
_geom_angle_atom_site_label_2
_geom_angle_atom_site_label_3
_geom_angle
_geom_angle_site_symmetry_1
_geom_angle_site_symmetry_3
_geom_angle_publ_flag
N9A Cu1A N21A 173.67(15) . . ?
N9A Cu1A N2A 79.40(16) . . ?
N21A Cu1A N2A 96.42(15) . . ?
N9A Cu1A O27A 91.81(15) . . ?
N21A Cu1A O27A 94.38(15) . . ?
N2A Cu1A O27A 142.25(16) . . ?
N9A Cu1A N14A 98.85(14) . . ?
N21A Cu1A N14A 78.34(14) . . ?
N2A Cu1A N14A 113.28(13) . . ?
O27A Cu1A N14A 104.30(15) . . ?
N9A Cu1A O28A 98.99(16) . . ?
N21A Cu1A O28A 85.86(16) . . ?
N2A Cu1A O28A 92.46(15) . . ?
O27A Cu1A O28A 52.41(16) . . ?
N14A Cu1A O28A 150.95(15) . . ?
C3A N2A C7A 117.3(4) . . ?
C3A N2A Cu1A 128.7(3) . . ?
C7A N2A Cu1A 113.9(3) . . ?
N2A C3A C4A 122.2(5) . . ?
N2A C3A H3A 118.9 . . ?
C4A C3A H3A 118.9 . . ?
C5A C4A C3A 120.0(5) . . ?
C5A C4A H4A 120.0 . . ?
C3A C4A H4A 120.0 . . ?
C4A C5A C6A 118.8(5) . . ?
C4A C5A H5A 120.6 . . ?
C6A C5A H5A 120.6 . . ?
C7A C6A C5A 118.7(5) . . ?
C7A C6A H6A 120.7 . . ?
C5A C6A H6A 120.7 . . ?
N2A C7A C6A 122.9(4) . . ?
N2A C7A C8A 113.2(4) . . ?
C6A C7A C8A 123.8(4) . . ?
N9A C8A C12A 110.9(5) . . ?
N9A C8A C7A 117.2(4) . . ?
C12A C8A C7A 132.0(5) . . ?
C8A N9A N10A 106.6(4) . . ?
C8A N9A Cu1A 115.9(3) . . ?
N10A N9A Cu1A 137.2(3) . . ?
N9A N10A C11A 108.9(4) . . ?
N9A N10A H10A 110(3) . . ?
C11A N10A H10A 141(3) . . ?
C12A C11A N13A 131.3(5) . . ?
C12A C11A N10A 108.0(4) . . ?
N13A C11A N10A 120.6(5) . . ?
C11A C12A C8A 105.7(5) . . ?
C11A C12A H12A 127.2 . . ?
C8A C12A H12A 127.2 . . ?
C11A N13A H13A 116(3) . . ?
C11A N13A H13B 113(3) . . ?
H13A N13A H13B 111.6(18) . . ?
C15A N14A C19A 116.8(4) . . ?
C15A N14A Cu1A 129.0(3) . . ?
C19A N14A Cu1A 114.1(3) . . ?
N14A C15A C16A 122.7(4) . . ?
N14A C15A H15A 118.7 . . ?
C16A C15A H15A 118.7 . . ?
C17A C16A C15A 119.5(5) . . ?
C17A C16A H16A 120.3 . . ?
C15A C16A H16A 120.3 . . ?
C18A C17A C16A 118.9(5) . . ?
C18A C17A H17A 120.6 . . ?
C16A C17A H17A 120.6 . . ?
C17A C18A C19A 118.9(4) . . ?
C17A C18A H18A 120.6 . . ?
C19A C18A H18A 120.6 . . ?
N14A C19A C18A 123.2(4) . . ?
N14A C19A C20A 112.7(4) . . ?
C18A C19A C20A 124.1(4) . . ?
N21A C20A C24A 110.3(4) . . ?
N21A C20A C19A 117.0(4) . . ?
C24A C20A C19A 132.4(4) . . ?
C20A N21A N22A 106.0(3) . . ?
C20A N21A Cu1A 117.7(3) . . ?
N22A N21A Cu1A 136.2(3) . . ?
C23A N22A N21A 111.0(3) . . ?
C23A N22A H22A 127(3) . . ?
N21A N22A H22A 122(3) . . ?
N22A C23A N25A 121.9(4) . . ?
N22A C23A C24A 106.8(4) . . ?
N25A C23A C24A 131.2(4) . . ?
C23A C24A C20A 105.9(4) . . ?
C23A C24A H24A 127.0 . . ?
C20A C24A H24A 127.0 . . ?
C23A N25A H25A 113(3) . . ?
C23A N25A H25B 115(3) . . ?
H25A N25A H25B 111.6(18) . . ?
O29A N26A O28A 121.9(5) . . ?
O29A N26A O27A 120.6(6) . . ?
O28A N26A O27A 117.4(6) . . ?
N26A O27A Cu1A 106.2(4) . . ?
N26A O28A Cu1A 83.9(4) . . ?
O33A N30A O31A 119.0(17) . . ?
O33A N30A O32A 120.7(18) . . ?
O31A N30A O32A 117.9(17) . . ?
O31C N30C O32C 122.0(7) . . ?
O31C N30C O33C 120.3(6) . . ?
O32C N30C O33C 117.6(6) . . ?
N21B Cu1B N9B 176.21(15) . . ?
N21B Cu1B N2B 99.61(13) . . ?
N9B Cu1B N2B 79.85(13) . . ?
N21B Cu1B N14B 78.91(13) . . ?
N9B Cu1B N14B 98.29(13) . . ?
N2B Cu1B N14B 124.89(12) . . ?
N21B Cu1B O27B 91.63(13) . . ?
N9B Cu1B O27B 90.90(13) . . ?
N2B Cu1B O27B 144.96(11) . . ?
N14B Cu1B O27B 89.74(11) . . ?
N21B Cu1B O28B 84.17(12) . . ?
N9B Cu1B O28B 99.62(12) . . ?
N2B Cu1B O28B 96.75(11) . . ?
N14B Cu1B O28B 136.93(11) . . ?
O27B Cu1B O28B 51.26(10) . . ?
C3B N2B C7B 118.6(3) . . ?
C3B N2B Cu1B 128.3(3) . . ?
C7B N2B Cu1B 112.8(3) . . ?
N2B C3B C4B 121.6(4) . . ?
N2B C3B H3B 119.2 . . ?
C4B C3B H3B 119.2 . . ?
C5B C4B C3B 119.4(4) . . ?
C5B C4B H4B 120.3 . . ?
C3B C4B H4B 120.3 . . ?
C4B C5B C6B 120.0(4) . . ?
C4B C5B H5B 120.0 . . ?
C6B C5B H5B 120.0 . . ?
C5B C6B C7B 118.6(4) . . ?
C5B C6B H6B 120.7 . . ?
C7B C6B H6B 120.7 . . ?
N2B C7B C6B 121.8(4) . . ?
N2B C7B C8B 114.0(3) . . ?
C6B C7B C8B 124.2(4) . . ?
N9B C8B C12B 111.0(4) . . ?
N9B C8B C7B 115.7(3) . . ?
C12B C8B C7B 133.3(4) . . ?
C8B N9B N10B 105.6(3) . . ?
C8B N9B Cu1B 117.2(3) . . ?
N10B N9B Cu1B 136.5(3) . . ?
C11B N10B N9B 109.9(4) . . ?
C11B N10B H10B 127(3) . . ?
N9B N10B H10B 123(3) . . ?
C12B C11B N10B 107.8(4) . . ?
C12B C11B N13B 132.7(4) . . ?
N10B C11B N13B 119.4(4) . . ?
C11B C12B C8B 105.6(4) . . ?
C11B C12B H12B 127.2 . . ?
C8B C12B H12B 127.2 . . ?
C11B N13B H13C 122.1(13) . . ?
C11B N13B H13D 123.2(13) . . ?
H13C N13B H13D 111.3(15) . . ?
C19B N14B C15B 118.8(3) . . ?
C19B N14B Cu1B 112.8(3) . . ?
C15B N14B Cu1B 128.2(3) . . ?
N14B C15B C16B 122.8(4) . . ?
N14B C15B H15B 118.6 . . ?
C16B C15B H15B 118.6 . . ?
C15B C16B C17B 118.0(4) . . ?
C15B C16B H16B 121.0 . . ?
C17B C16B H16B 121.0 . . ?
C16B C17B C18B 119.4(4) . . ?
C16B C17B H17B 120.3 . . ?
C18B C17B H17B 120.3 . . ?
C19B C18B C17B 118.6(4) . . ?
C19B C18B H18B 120.7 . . ?
C17B C18B H18B 120.7 . . ?
N14B C19B C18B 122.4(4) . . ?
N14B C19B C20B 113.7(3) . . ?
C18B C19B C20B 123.9(4) . . ?
N21B C20B C24B 111.4(4) . . ?
N21B C20B C19B 115.8(3) . . ?
C24B C20B C19B 132.7(4) . . ?
C20B N21B N22B 105.7(3) . . ?
C20B N21B Cu1B 118.1(3) . . ?
N22B N21B Cu1B 136.1(3) . . ?
C23B N22B N21B 110.4(3) . . ?
C23B N22B H22B 133(3) . . ?
N21B N22B H22B 115(3) . . ?
N22B C23B N25B 119.9(4) . . ?
N22B C23B C24B 107.8(4) . . ?
N25B C23B C24B 132.1(4) . . ?
C23B C24B C20B 104.7(4) . . ?
C23B C24B H24B 127.7 . . ?
C20B C24B H24B 127.7 . . ?
C23B N25B H25C 125(3) . . ?
C23B N25B H25D 93(3) . . ?
H25C N25B H25D 109.8(17) . . ?
O28B N26B O29B 120.3(4) . . ?
O28B N26B O27B 118.8(4) . . ?
O29B N26B O27B 120.9(4) . . ?
N26B O27B Cu1B 105.5(3) . . ?
N26B O28B Cu1B 84.3(2) . . ?
O33B N30B O32B 121.3(4) . . ?
O33B N30B O31B 118.8(5) . . ?
O32B N30B O31B 119.9(4) . . ?

loop_
_geom_bond_atom_site_label_1
_geom_bond_atom_site_label_2
_geom_bond_distance
_geom_bond_site_symmetry_2
_geom_bond_publ_flag
Cu1A N9A 1.977(4) . ?
Cu1A N21A 1.987(4) . ?
Cu1A N2A 2.074(4) . ?
Cu1A O27A 2.114(5) . ?
Cu1A N14A 2.128(4) . ?
Cu1A O28A 2.571(5) . ?
N2A C3A 1.336(5) . ?
N2A C7A 1.356(5) . ?
C3A C4A 1.374(6) . ?
C3A H3A 0.9500 . ?
C4A C5A 1.362(7) . ?
C4A H4A 0.9500 . ?
C5A C6A 1.379(6) . ?
C5A H5A 0.9500 . ?
C6A C7A 1.367(6) . ?
C6A H6A 0.9500 . ?
C7A C8A 1.446(6) . ?
C8A N9A 1.332(5) . ?
C8A C12A 1.383(6) . ?
N9A N10A 1.365(5) . ?
N10A C11A 1.372(6) . ?
N10A H10A 0.850(14) . ?
C11A C12A 1.364(7) . ?
C11A N13A 1.371(6) . ?
C12A H12A 0.9500 . ?
N13A H13A 0.837(14) . ?
N13A H13B 0.837(14) . ?
N14A C15A 1.338(5) . ?
N14A C19A 1.365(5) . ?
C15A C16A 1.384(6) . ?
C15A H15A 0.9500 . ?
C16A C17A 1.375(7) . ?
C16A H16A 0.9500 . ?
C17A C18A 1.373(6) . ?
C17A H17A 0.9500 . ?
C18A C19A 1.375(6) . ?
C18A H18A 0.9500 . ?
C19A C20A 1.467(6) . ?
C20A N21A 1.334(5) . ?
C20A C24A 1.390(5) . ?
N21A N22A 1.360(5) . ?
N22A C23A 1.348(5) . ?
N22A H22A 0.837(14) . ?
C23A N25A 1.359(5) . ?
C23A C24A 1.382(6) . ?
C24A H24A 0.9500 . ?
N25A H25A 0.841(14) . ?
N25A H25B 0.835(14) . ?
N26A O29A 1.230(5) . ?
N26A O28A 1.232(6) . ?
N26A O27A 1.236(5) . ?
N30A O33A 1.242(16) . ?
N30A O31A 1.262(16) . ?
N30A O32A 1.262(17) . ?
N30C O31C 1.238(7) . ?
N30C O32C 1.254(8) . ?
N30C O33C 1.281(8) . ?
Cu1B N21B 1.948(3) . ?
Cu1B N9B 1.949(3) . ?
Cu1B N2B 2.086(3) . ?
Cu1B N14B 2.129(3) . ?
Cu1B O27B 2.213(3) . ?
Cu1B O28B 2.658(3) . ?
N2B C3B 1.340(5) . ?
N2B C7B 1.349(5) . ?
C3B C4B 1.378(6) . ?
C3B H3B 0.9500 . ?
C4B C5B 1.358(6) . ?
C4B H4B 0.9500 . ?
C5B C6B 1.371(6) . ?
C5B H5B 0.9500 . ?
C6B C7B 1.380(5) . ?
C6B H6B 0.9500 . ?
C7B C8B 1.461(5) . ?
C8B N9B 1.331(5) . ?
C8B C12B 1.391(5) . ?
N9B N10B 1.368(5) . ?
N10B C11B 1.360(5) . ?
N10B H10B 0.846(14) . ?
C11B C12B 1.360(6) . ?
C11B N13B 1.362(5) . ?
C12B H12B 0.9500 . ?
N13B H13C 0.841(11) . ?
N13B H13D 0.836(11) . ?
N14B C19B 1.334(5) . ?
N14B C15B 1.337(5) . ?
C15B C16B 1.384(6) . ?
C15B H15B 0.9500 . ?
C16B C17B 1.386(6) . ?
C16B H16B 0.9500 . ?
C17B C18B 1.389(6) . ?
C17B H17B 0.9500 . ?
C18B C19B 1.378(6) . ?
C18B H18B 0.9500 . ?
C19B C20B 1.477(6) . ?
C20B N21B 1.328(5) . ?
C20B C24B 1.396(5) . ?
N21B N22B 1.371(5) . ?
N22B C23B 1.348(5) . ?
N22B H22B 0.842(14) . ?
C23B N25B 1.368(6) . ?
C23B C24B 1.385(6) . ?
C24B H24B 0.9500 . ?
N25B H25C 0.840(14) . ?
N25B H25D 0.844(14) . ?
N26B O28B 1.240(4) . ?
N26B O29B 1.241(4) . ?
N26B O27B 1.252(4) . ?
N30B O33B 1.238(5) . ?
N30B O32B 1.244(5) . ?
N30B O31B 1.268(5) . ?

loop_
_geom_hbond_atom_site_label_D
_geom_hbond_atom_site_label_H
_geom_hbond_atom_site_label_A
_geom_hbond_distance_DH
_geom_hbond_distance_HA
_geom_hbond_distance_DA
_geom_hbond_angle_DHA
_geom_hbond_site_symmetry_A
N10A H10A O33B 0.850(14) 2.02(2) 2.845(6) 163(4) 2_665
N13A H13A O31B 0.837(14) 2.153(19) 2.949(7) 159(4) 2_665
N13A H13A O27B 0.837(14) 2.70(3) 2.976(5) 101(3) 2_665
N13A H13B O27B 0.837(14) 2.53(3) 2.976(5) 114(3) 2_665
N13A H13B O32B 0.837(14) 2.69(2) 3.400(7) 143(3) 8_566
N22A H22A O34A 0.837(14) 2.14(3) 2.924(12) 155(4) .
N22A H22A O31C 0.837(14) 2.35(3) 3.051(6) 142(4) .
N25A H25A O32A 0.841(14) 2.24(3) 3.06(3) 166(4) .
N25A H25A O32C 0.841(14) 2.082(19) 2.912(9) 169(3) .
N25A H25B O29B 0.835(14) 2.26(2) 3.035(5) 154(3) .
N10B H10B O31B 0.846(14) 2.02(3) 2.748(5) 144(4) .
N13B H13C O32B 0.841(11) 2.190(17) 2.997(5) 161(2) .
N13B H13D O29B 0.836(11) 2.56(2) 3.105(5) 124(3) 7_755
N13B H13D O31A 0.836(11) 2.18(3) 2.897(18) 144(4) 3_455
N22B H22B O33A 0.842(14) 1.84(3) 2.67(2) 171(4) 7_765
N22B H22B O33C 0.842(14) 2.13(2) 2.942(7) 161(4) 7_765
N25B H25C O32A 0.840(14) 2.44(3) 3.16(3) 144(4) 7_765
N25B H25C O32C 0.840(14) 2.29(2) 3.046(9) 151(4) 7_765
N25B H25D O34A 0.844(14) 1.84(2) 2.670(13) 166(5) 3_465
